data_1560919
loop_
_publ_author_name
'Cramer, Alisha J.'
'Cole, Jacqueline M.'

_publ_section_title
;
 Host-guest prospects of neodymium and gadolinium ultraphosphate
 frameworks for nuclear waste storage: Multi-temperature topological
 analysis of nanoporous cages in RP5O14
;
_journal_name_full 'Journal of Solid State Chemistry'
_journal_page_first 250
_journal_page_last 257
_journal_paper_doi 10.1016/j.jssc.2018.07.020
_journal_volume 266
_journal_year 2018
_chemical_formula_sum 'Gd O14 P5'
_chemical_formula_weight 536.10
_space_group_IT_number 14
_space_group_name_Hall '-P 2ybc'
_space_group_name_H-M_alt 'P 1 21/c 1'
_symmetry_cell_setting monoclinic
_symmetry_space_group_name_H-M 'P 1 21/c 1'
_atom_sites_solution_hydrogens none
_atom_sites_solution_primary direct
_atom_sites_solution_secondary difmap
_audit_creation_method SHELXL-97
_cell_angle_alpha 90.00
_cell_angle_beta 90.00(3)
_cell_angle_gamma 90.00
_cell_formula_units_Z 4
_cell_length_a 8.7080(17)
_cell_length_b 8.9590(18)
_cell_length_c 13.000(3)
_cell_measurement_reflns_used 512
_cell_measurement_temperature 450(2)
_cell_measurement_theta_max 28.28
_cell_measurement_theta_min 2.0
_cell_volume 1014.2(4)
_computing_cell_refinement
;
Rigaku CrystalClear-SM Expert 2.0
;
_computing_data_collection 'Rigaku CrystalClear-SM Expert 2.0'
_computing_data_reduction
;
Rigaku CrystalClear-SM Expert 2.0
;
_computing_molecular_graphics
;
SHELXTL-PLUS (Sheldrick, 1995)
;
_computing_publication_material 'SHELXL-97 (Sheldrick, 1997)'
_computing_structure_refinement 'SHELXL-97 (Sheldrick, 1997)'
_computing_structure_solution 'SHELXS-97 (Sheldrick, 1990)'
_diffrn_ambient_temperature 450(2)
_diffrn_measured_fraction_theta_full 0.810
_diffrn_measured_fraction_theta_max 0.810
_diffrn_measurement_device_type 'Rigaku Saturn 724+ CCD'
_diffrn_measurement_method '\w scans'
_diffrn_radiation_monochromator graphite
_diffrn_radiation_source 'fine-focus sealed tube'
_diffrn_radiation_type MoK\a
_diffrn_radiation_wavelength 0.71073
_diffrn_reflns_av_R_equivalents 0.0376
_diffrn_reflns_av_sigmaI/netI 0.0242
_diffrn_reflns_limit_h_max 9
_diffrn_reflns_limit_h_min -11
_diffrn_reflns_limit_k_max 12
_diffrn_reflns_limit_k_min -9
_diffrn_reflns_limit_l_max 14
_diffrn_reflns_limit_l_min -17
_diffrn_reflns_number 4071
_diffrn_reflns_theta_full 30.63
_diffrn_reflns_theta_max 30.63
_diffrn_reflns_theta_min 1.57
_diffrn_standards_decay_% 0
_diffrn_standards_interval_count 0
_diffrn_standards_interval_time 0
_diffrn_standards_number 0
_exptl_absorpt_coefficient_mu 7.417
_exptl_absorpt_correction_T_max 0.105
_exptl_absorpt_correction_T_min 0.069
_exptl_absorpt_correction_type empirical
_exptl_absorpt_process_details
;
T. Higashi, ABSCOR, empirical absorption correction
;
_exptl_crystal_colour colourless
_exptl_crystal_density_diffrn 3.511
_exptl_crystal_density_method 'not measured'
_exptl_crystal_description block
_exptl_crystal_F_000 1004
_exptl_crystal_size_max 0.4
_exptl_crystal_size_mid 0.4
_exptl_crystal_size_min 0.3
_refine_diff_density_max 1.532
_refine_diff_density_min -1.323
_refine_diff_density_rms 0.206
_refine_ls_extinction_coef 0.0148(7)
_refine_ls_extinction_expression Fc^*^=kFc[1+0.001xFc^2^\l^3^/sin(2\q)]^-1/4^
_refine_ls_extinction_method SHELXL
_refine_ls_goodness_of_fit_ref 1.098
_refine_ls_hydrogen_treatment none
_refine_ls_matrix_type full
_refine_ls_number_parameters 183
_refine_ls_number_reflns 2540
_refine_ls_number_restraints 0
_refine_ls_restrained_S_all 1.098
_refine_ls_R_factor_all 0.0287
_refine_ls_R_factor_gt 0.0282
_refine_ls_shift/su_max 0.000
_refine_ls_shift/su_mean 0.000
_refine_ls_structure_factor_coef Fsqd
_refine_ls_weighting_details 'calc w=1/[\s^2^(Fo^2^)+(0.0503P)^2^+1.7065P] where P=(Fo^2^+2Fc^2^)/3'
_refine_ls_weighting_scheme calc
_refine_ls_wR_factor_gt 0.0760
_refine_ls_wR_factor_ref 0.0765
_reflns_number_gt 2480
_reflns_number_total 2540
_reflns_threshold_expression >2sigma(I)
_cod_data_source_file 2gd450i2-1bmono.cif
_cod_data_source_block 2gd450i2-1b
_cod_original_cell_volume 1014.2(3)
_cod_original_sg_symbol_H-M P2(1)/c
_cod_database_code 1560919

loop_
_symmetry_equiv_pos_as_xyz
'x, y, z'
'-x, y+1/2, -z+1/2'
'-x, -y, -z'
'x, -y-1/2, z-1/2'

loop_
_atom_site_label
_atom_site_type_symbol
_atom_site_fract_x
_atom_site_fract_y
_atom_site_fract_z
_atom_site_U_iso_or_equiv
_atom_site_adp_type
_atom_site_occupancy
_atom_site_symmetry_multiplicity
_atom_site_calc_flag
_atom_site_refinement_flags
_atom_site_disorder_assembly
_atom_site_disorder_group
Gd1 Gd 0.222961(19) 0.189838(17) 0.00013(3) 0.01045(10) Uani 1 1 d . . .
P1 P -0.2621(4) 0.45030(18) -0.16481(13) 0.0126(6) Uani 1 1 d . . .
P2 P -0.18492(11) 0.24496(9) 0.00000(17) 0.01096(17) Uani 1 1 d . . .
P3 P 0.4989(4) -0.0017(3) -0.17239(7) 0.01097(18) Uani 1 1 d . . .
P4 P -0.2648(4) 0.45153(16) 0.16488(13) 0.0099(5) Uani 1 1 d . . .
P5 P 0.0006(4) 0.0014(3) -0.20190(7) 0.01231(19) Uani 1 1 d . . .
O1 O -0.2868(16) 0.3092(4) 0.0923(4) 0.0143(12) Uani 1 1 d . . .
O2 O -0.0314(4) 0.3117(3) 0.0025(5) 0.0182(6) Uani 1 1 d . . .
O3 O -0.2828(19) 0.3156(5) -0.0960(4) 0.0251(15) Uani 1 1 d . . .
O4 O 0.2824(11) 0.4068(5) -0.1113(4) 0.0268(12) Uani 1 1 d . . .
O5 O 0.2638(9) 0.4025(5) 0.1143(3) 0.0186(10) Uani 1 1 d . . .
O6 O 0.4209(8) 0.1151(7) -0.1232(4) 0.0188(11) Uani 1 1 d . . .
O7 O 0.4165(9) 0.1230(6) 0.1119(4) 0.0184(11) Uani 1 1 d . . .
O8 O -0.3868(9) 0.4179(7) -0.2503(4) 0.0216(14) Uani 1 1 d . . .
O9 O 0.0903(9) 0.1122(6) -0.1509(4) 0.0209(12) Uani 1 1 d . . .
O10 O 0.6115(10) 0.0824(7) -0.2554(5) 0.0262(17) Uani 1 1 d . . .
O11 O 0.0842(9) 0.1210(7) 0.1455(4) 0.0213(12) Uani 1 1 d . . .
O12 O 0.1066(10) -0.0878(8) -0.2824(5) 0.0290(16) Uani 1 1 d . . .
O13 O 0.2102(4) -0.0827(4) -0.0046(4) 0.0231(7) Uani 1 1 d . . .
O14 O -0.1128(8) 0.4152(8) 0.2203(5) 0.0233(13) Uani 1 1 d . . .

loop_
_atom_site_aniso_label
_atom_site_aniso_U_11
_atom_site_aniso_U_22
_atom_site_aniso_U_33
_atom_site_aniso_U_23
_atom_site_aniso_U_13
_atom_site_aniso_U_12
Gd1 0.00969(15) 0.01012(13) 0.01153(13) -0.00013(12) 0.0014(7) 0.00007(5)
P1 0.0147(17) 0.0132(6) 0.0098(7) 0.0003(6) -0.0005(11) -0.0009(8)
P2 0.0119(4) 0.0087(4) 0.0123(4) 0.0026(7) -0.0007(12) 0.0008(3)
P3 0.0091(4) 0.0127(4) 0.0111(4) 0.0022(8) 0.0025(13) -0.0004(3)
P4 0.0059(13) 0.0099(6) 0.0139(7) -0.0001(5) 0.0018(10) 0.0016(7)
P5 0.0095(4) 0.0156(4) 0.0119(4) 0.0012(9) 0.0047(11) -0.0003(3)
O1 0.015(3) 0.0120(17) 0.0153(19) -0.0116(13) 0.001(3) -0.002(2)
O2 0.0102(14) 0.0200(14) 0.0244(15) -0.002(2) -0.005(5) 0.0018(9)
O3 0.018(4) 0.040(3) 0.017(2) 0.0021(18) -0.007(4) -0.010(3)
O4 0.028(3) 0.0144(17) 0.038(3) 0.0076(19) 0.002(3) -0.001(2)
O5 0.020(3) 0.0178(17) 0.0179(19) -0.0074(16) -0.003(2) -0.002(2)
O6 0.015(3) 0.020(2) 0.021(2) -0.0079(17) 0.010(2) 0.000(2)
O7 0.020(3) 0.021(2) 0.0144(19) 0.0074(17) -0.010(2) 0.005(2)
O8 0.022(3) 0.024(3) 0.019(3) -0.005(2) -0.018(3) 0.014(3)
O9 0.019(3) 0.024(2) 0.020(2) -0.0037(19) -0.008(2) -0.007(3)
O10 0.041(4) 0.013(2) 0.024(3) 0.0003(19) 0.016(3) 0.011(3)
O11 0.022(3) 0.023(2) 0.018(2) 0.0122(18) 0.003(2) 0.002(3)
O12 0.029(4) 0.022(3) 0.036(4) -0.016(3) 0.016(4) -0.014(3)
O13 0.0274(18) 0.0106(12) 0.0313(18) 0.003(2) 0.003(4) 0.0011(10)
O14 0.009(3) 0.025(3) 0.036(3) -0.004(2) -0.012(3) 0.001(3)

loop_
_atom_type_symbol
_atom_type_description
_atom_type_scat_dispersion_real
_atom_type_scat_dispersion_imag
_atom_type_scat_source
O O 0.0106 0.0060 'International Tables Vol C Tables 4.2.6.8 and 6.1.1.4'
P P 0.1023 0.0942 'International Tables Vol C Tables 4.2.6.8 and 6.1.1.4'
Gd Gd -0.1653 3.9035 'International Tables Vol C Tables 4.2.6.8 and 6.1.1.4'

loop_
_geom_angle_atom_site_label_1
_geom_angle_atom_site_label_2
_geom_angle_atom_site_label_3
_geom_angle
_geom_angle_site_symmetry_1
_geom_angle_site_symmetry_3
O7 Gd1 O11 78.4(3) . .
O7 Gd1 O9 143.0(3) . .
O11 Gd1 O9 109.91(12) . .
O7 Gd1 O5 73.3(2) . .
O11 Gd1 O5 77.8(2) . .
O9 Gd1 O5 143.1(2) . .
O7 Gd1 O13 77.86(18) . .
O11 Gd1 O13 74.5(2) . .
O9 Gd1 O13 70.47(19) . .
O5 Gd1 O13 143.26(18) . .
O7 Gd1 O6 80.01(13) . .
O11 Gd1 O6 145.6(3) . .
O9 Gd1 O6 73.8(2) . .
O5 Gd1 O6 120.6(2) . .
O13 Gd1 O6 75.08(18) . .
O7 Gd1 O2 139.7(2) . .
O11 Gd1 O2 69.0(2) . .
O9 Gd1 O2 72.8(2) . .
O5 Gd1 O2 77.2(2) . .
O13 Gd1 O2 113.64(11) . .
O6 Gd1 O2 139.5(2) . .
O7 Gd1 O4 114.8(3) . .
O11 Gd1 O4 142.3(2) . .
O9 Gd1 O4 81.3(2) . .
O5 Gd1 O4 73.31(15) . .
O13 Gd1 O4 141.07(19) . .
O6 Gd1 O4 71.6(2) . .
O2 Gd1 O4 81.2(2) . .
O5 P1 O3 116.7(3) 3_565 .
O5 P1 O12 113.7(4) 3_565 2_554
O3 P1 O12 100.9(6) . 2_554
O5 P1 O8 118.1(4) 3_565 .
O3 P1 O8 100.8(5) . .
O12 P1 O8 104.3(4) 2_554 .
O2 P2 O13 122.61(19) . 3
O2 P2 O1 110.0(5) . .
O13 P2 O1 104.0(3) 3 .
O2 P2 O3 109.5(5) . .
O13 P2 O3 109.6(3) 3 .
O1 P2 O3 98.3(2) . .
O6 P3 O7 121.9(2) . 3_655
O6 P3 O8 109.4(4) . 2_544
O7 P3 O8 107.5(4) 3_655 2_544
O6 P3 O10 104.3(4) . .
O7 P3 O10 112.1(4) 3_655 .
O8 P3 O10 99.3(2) 2_544 .
O4 P4 O10 115.1(5) 3_565 4_466
O4 P4 O14 119.9(5) 3_565 .
O10 P4 O14 104.3(4) 4_466 .
O4 P4 O1 113.6(3) 3_565 .
O10 P4 O1 99.0(5) 4_466 .
O14 P4 O1 102.2(5) . .
O9 P5 O11 123.18(19) . 3
O9 P5 O14 107.8(4) . 4_565
O11 P5 O14 110.1(4) 3 4_565
O9 P5 O12 109.5(4) . .
O11 P5 O12 103.6(4) 3 .
O14 P5 O12 100.1(2) 4_565 .
P4 O1 P2 131.6(8) . .
P2 O2 Gd1 129.60(15) . .
P1 O3 P2 134.1(9) . .
P4 O4 Gd1 160.2(6) 3_565 .
P1 O5 Gd1 165.5(4) 3_565 .
P3 O6 Gd1 147.6(4) . .
P3 O7 Gd1 149.4(4) 3_655 .
P3 O8 P1 142.2(4) 2_554 .
P5 O9 Gd1 148.4(3) . .
P4 O10 P3 141.0(4) 4_665 .
P5 O11 Gd1 147.1(4) 3 .
P1 O12 P5 132.7(4) 2_544 .
P2 O13 Gd1 172.9(3) 3 .
P4 O14 P5 136.7(5) . 4_566

loop_
_geom_bond_atom_site_label_1
_geom_bond_atom_site_label_2
_geom_bond_distance
_geom_bond_site_symmetry_2
Gd1 O7 2.304(6) .
Gd1 O11 2.326(6) .
Gd1 O9 2.382(5) .
Gd1 O5 2.441(4) .
Gd1 O13 2.445(3) .
Gd1 O6 2.448(6) .
Gd1 O2 2.470(3) .
Gd1 O4 2.479(5) .
P1 O5 1.474(5) 3_565
P1 O3 1.513(6) .
P1 O12 1.555(8) 2_554
P1 O8 1.581(7) .
P2 O2 1.465(3) .
P2 O13 1.471(3) 3
P2 O1 1.600(9) .
P2 O3 1.639(10) .
P3 O6 1.402(6) .
P3 O7 1.531(6) 3_655
P3 O8 1.575(6) 2_544
P3 O10 1.641(8) .
P4 O4 1.455(5) 3_565
P4 O10 1.526(8) 4_466
P4 O14 1.542(8) .
P4 O1 1.598(4) .
P5 O9 1.427(6) .
P5 O11 1.512(6) 3
P5 O14 1.599(7) 4_565
P5 O12 1.608(7) .
O4 P4 1.455(5) 3_565
O5 P1 1.474(5) 3_565
O7 P3 1.531(6) 3_655
O8 P3 1.575(6) 2_554
O10 P4 1.526(8) 4_665
O11 P5 1.512(6) 3
O12 P1 1.555(8) 2_544
O13 P2 1.471(3) 3
O14 P5 1.599(7) 4_566

_cod_database_fobs_code 1560919
